data_4332676
loop_
_publ_author_name
'Mehn, Mark P.'
'Brown, Steven D.'
'Jenkins, David M.'
'Peters, Jonas C.'
'Que, Lawrence'

_publ_section_title
;
 Vibrational Spectroscopy and Analysis of Pseudo-tetrahedral Complexes
 with Metal Imido Bonds
;
_journal_issue 18
_journal_name_full 'Inorganic Chemistry'
_journal_page_first 7417
_journal_page_last 7427
_journal_paper_doi 10.1021/ic060670r
_journal_volume 45
_journal_year 2006
_chemical_formula_sum 'C58 H59 B Co N P3'
_chemical_formula_weight 932.71
_chemical_name_systematic
; 
 ? 
;
_space_group_IT_number 14
_symmetry_cell_setting monoclinic
_symmetry_space_group_name_Hall '-P 2yn'
_symmetry_space_group_name_H-M 'P 1 21/n 1'
_atom_sites_solution_hydrogens geom
_atom_sites_solution_primary direct
_atom_sites_solution_secondary difmap
_audit_creation_method SHELXL-97
_cell_angle_alpha 90.00
_cell_angle_beta 99.9680(10)
_cell_angle_gamma 90.00
_cell_formula_units_Z 4
_cell_length_a 11.2939(5)
_cell_length_b 18.4709(8)
_cell_length_c 23.6972(11)
_cell_measurement_reflns_used 25815
_cell_measurement_temperature 98(2)
_cell_measurement_theta_max 28.43
_cell_measurement_theta_min 2.15
_cell_volume 4868.8(4)
_computing_cell_refinement 'Bruker SAINT v6.022'
_computing_data_collection 'Bruker SMART v5.054'
_computing_data_reduction 'Bruker SAINT v6.022'
_computing_molecular_graphics 'Bruker SHELXTL'
_computing_publication_material 'Bruker SHELXTL'
_computing_structure_refinement 'SHELXL-97 (Sheldrick, 1997)'
_computing_structure_solution 'SHELXS-97 (Sheldrick, 1990)'
_diffrn_ambient_temperature 98(2)
_diffrn_measured_fraction_theta_full 0.932
_diffrn_measured_fraction_theta_max 0.932
_diffrn_measurement_device_type 'Bruker SMART 1000'
_diffrn_measurement_method '\w scans at 5 \f settings'
_diffrn_radiation_monochromator graphite
_diffrn_radiation_source 'fine-focus sealed tube'
_diffrn_radiation_type MoK\a
_diffrn_radiation_wavelength 0.71073
_diffrn_reflns_av_R_equivalents 0.0607
_diffrn_reflns_av_sigmaI/netI 0.0471
_diffrn_reflns_limit_h_max 15
_diffrn_reflns_limit_h_min -14
_diffrn_reflns_limit_k_max 24
_diffrn_reflns_limit_k_min -24
_diffrn_reflns_limit_l_max 31
_diffrn_reflns_limit_l_min -30
_diffrn_reflns_number 71545
_diffrn_reflns_theta_full 28.53
_diffrn_reflns_theta_max 28.53
_diffrn_reflns_theta_min 1.41
_exptl_absorpt_coefficient_mu 0.490
_exptl_absorpt_correction_T_max 0.8998
_exptl_absorpt_correction_T_min 0.8668
_exptl_absorpt_correction_type none
_exptl_crystal_colour 'Deep red'
_exptl_crystal_density_diffrn 1.272
_exptl_crystal_density_method 'not measured'
_exptl_crystal_description Chunk
_exptl_crystal_F_000 1964
_exptl_crystal_size_max 0.30
_exptl_crystal_size_mid 0.22
_exptl_crystal_size_min 0.22
_refine_diff_density_max 0.636
_refine_diff_density_min -0.488
_refine_diff_density_rms 0.068
_refine_ls_extinction_method none
_refine_ls_goodness_of_fit_ref 1.794
_refine_ls_hydrogen_treatment Riding
_refine_ls_matrix_type 'Full matrix'
_refine_ls_number_parameters 580
_refine_ls_number_reflns 11520
_refine_ls_number_restraints 0
_refine_ls_restrained_S_all 1.794
_refine_ls_R_factor_all 0.0626
_refine_ls_R_factor_gt 0.0401
_refine_ls_shift/su_max 0.001
_refine_ls_shift/su_mean 0.000
_refine_ls_structure_factor_coef Fsqd
_refine_ls_weighting_details w=1/s^2^(Fo^2^)
_refine_ls_weighting_scheme sigma
_refine_ls_wR_factor_gt 0.0669
_refine_ls_wR_factor_ref 0.0690
_reflns_number_gt 8539
_reflns_number_total 11520
_reflns_threshold_expression >2sigma(I)
_cod_data_source_file ic060670rsup1.cif
_cod_data_source_block dmj21
_cod_depositor_comments
;
The following automatic conversions were performed:

'_symmetry_cell_setting' value 'Monoclinic' changed to 'monoclinic'
according to /home/saulius/struct/CIF-dictionaries/cif_core.dic
dictionary named 'cif_core.dic' version 2.4.2 from
2011-04-26.

'_refine_ls_weighting_scheme' value 'Sigma' changed to
'sigma' according to
/home/saulius/struct/CIF-dictionaries/cif_core.dic dictionary named
'cif_core.dic' version 2.4.2 from 2011-04-26.

Automatic conversion script
Id: cif_fix_values 1891 2012-01-12 08:04:46Z andrius 

The following automatic conversions were performed:

'_atom_sites_solution_primary' value 'Direct methods' was changed to
'direct'.

'_atom_sites_solution_secondary' value 'Difference Fourier map' was
changed to 'difmap'.

'_atom_sites_solution_hydrogens' value 'Geometric positions' was
changed to 'geom'.

Automatic conversion script
Id: cif_fix_values 6452 2018-10-05 10:23:21Z andrius 
;
_cod_original_sg_symbol_H-M P2(1)/n
_cod_database_code 4332676

loop_
_symmetry_equiv_pos_as_xyz
'x, y, z'
'-x+1/2, y+1/2, -z+1/2'
'-x, -y, -z'
'x-1/2, -y-1/2, z-1/2'

loop_
_atom_site_label
_atom_site_type_symbol
_atom_site_fract_x
_atom_site_fract_y
_atom_site_fract_z
_atom_site_U_iso_or_equiv
_atom_site_adp_type
_atom_site_occupancy
_atom_site_symmetry_multiplicity
_atom_site_calc_flag
_atom_site_refinement_flags
Co1 Co 0.10435(2) 0.031008(13) 0.231606(10) 0.01376(7) Uani 1 1 d .
P1 P 0.15957(4) 0.14163(3) 0.25023(2) 0.01423(11) Uani 1 1 d .
P2 P 0.25113(4) 0.01373(3) 0.18411(2) 0.01447(11) Uani 1 1 d .
P3 P -0.01054(4) 0.06180(3) 0.15176(2) 0.01391(11) Uani 1 1 d .
N1 N 0.06897(13) -0.02326(8) 0.28047(6) 0.0162(3) Uani 1 1 d .
B1 B 0.18722(19) 0.15268(11) 0.13062(9) 0.0145(5) Uani 1 1 d .
C1 C 0.22429(16) 0.21252(9) 0.08602(7) 0.0150(4) Uani 1 1 d .
C2 C 0.33815(17) 0.21671(10) 0.07085(8) 0.0184(4) Uani 1 1 d .
H2 H 0.3970 0.1820 0.0862 0.022 Uiso 1 1 calc R
C3 C 0.36912(18) 0.26972(10) 0.03417(8) 0.0215(5) Uani 1 1 d .
H3 H 0.4475 0.2704 0.0248 0.026 Uiso 1 1 calc R
C4 C 0.28608(19) 0.32120(10) 0.01154(8) 0.0230(5) Uani 1 1 d .
H4 H 0.3068 0.3576 -0.0133 0.028 Uiso 1 1 calc R
C5 C 0.17258(19) 0.31921(10) 0.02544(8) 0.0238(5) Uani 1 1 d .
H5 H 0.1144 0.3543 0.0100 0.029 Uiso 1 1 calc R
C6 C 0.14321(17) 0.26610(10) 0.06187(8) 0.0201(4) Uani 1 1 d .
H6 H 0.0645 0.2660 0.0709 0.024 Uiso 1 1 calc R
C7 C 0.15733(16) 0.19808(9) 0.18784(7) 0.0153(4) Uani 1 1 d .
H7A H 0.0771 0.2209 0.1779 0.018 Uiso 1 1 calc R
H7B H 0.2173 0.2373 0.1973 0.018 Uiso 1 1 calc R
C8 C 0.06532(16) 0.10608(9) 0.10014(7) 0.0143(4) Uani 1 1 d .
H8A H 0.0897 0.0691 0.0741 0.017 Uiso 1 1 calc R
H8B H 0.0085 0.1396 0.0767 0.017 Uiso 1 1 calc R
C9 C 0.29803(16) 0.09345(9) 0.14952(8) 0.0149(4) Uani 1 1 d .
H9A H 0.3640 0.1174 0.1759 0.018 Uiso 1 1 calc R
H9B H 0.3299 0.0785 0.1149 0.018 Uiso 1 1 calc R
C10 C 0.07371(16) 0.18724(10) 0.29867(7) 0.0161(4) Uani 1 1 d .
C11 C -0.01347(18) 0.15096(11) 0.32196(8) 0.0258(5) Uani 1 1 d .
H11 H -0.0326 0.1022 0.3112 0.031 Uiso 1 1 calc R
C12 C -0.07343(19) 0.18516(11) 0.36109(9) 0.0328(5) Uani 1 1 d .
H12 H -0.1335 0.1599 0.3767 0.039 Uiso 1 1 calc R
C13 C -0.04580(18) 0.25556(11) 0.37721(9) 0.0290(5) Uani 1 1 d .
H13 H -0.0862 0.2787 0.4043 0.035 Uiso 1 1 calc R
C14 C 0.04058(19) 0.29251(11) 0.35407(9) 0.0268(5) Uani 1 1 d .
H14 H 0.0597 0.3411 0.3652 0.032 Uiso 1 1 calc R
C15 C 0.09927(18) 0.25890(10) 0.31478(8) 0.0238(5) Uani 1 1 d .
H15 H 0.1577 0.2849 0.2985 0.029 Uiso 1 1 calc R
C16 C 0.31170(16) 0.14758(10) 0.29229(8) 0.0164(4) Uani 1 1 d .
C17 C 0.33725(18) 0.10714(11) 0.34240(8) 0.0259(5) Uani 1 1 d .
H17 H 0.2764 0.0778 0.3537 0.031 Uiso 1 1 calc R
C18 C 0.45047(19) 0.10914(12) 0.37606(9) 0.0329(5) Uani 1 1 d .
H18 H 0.4663 0.0814 0.4103 0.040 Uiso 1 1 calc R
C19 C 0.54036(19) 0.15100(11) 0.36034(9) 0.0288(5) Uani 1 1 d .
H19 H 0.6181 0.1520 0.3834 0.035 Uiso 1 1 calc R
C20 C 0.51601(18) 0.19140(11) 0.31069(8) 0.0245(5) Uani 1 1 d .
H20 H 0.5773 0.2206 0.2996 0.029 Uiso 1 1 calc R
C21 C 0.40303(17) 0.18964(10) 0.27692(8) 0.0199(4) Uani 1 1 d .
H21 H 0.3877 0.2176 0.2428 0.024 Uiso 1 1 calc R
C22 C 0.37730(18) -0.06189(10) 0.27826(8) 0.0246(5) Uani 1 1 d .
H22 H 0.3039 -0.0611 0.2927 0.029 Uiso 1 1 calc R
C23 C 0.47538(18) -0.09853(11) 0.30818(9) 0.0307(5) Uani 1 1 d .
H23 H 0.4683 -0.1237 0.3424 0.037 Uiso 1 1 calc R
C24 C 0.58287(19) -0.09867(12) 0.28863(10) 0.0348(6) Uani 1 1 d .
H24 H 0.6503 -0.1236 0.3093 0.042 Uiso 1 1 calc R
C25 C 0.59249(19) -0.06232(12) 0.23856(10) 0.0355(6) Uani 1 1 d .
H25 H 0.6669 -0.0620 0.2250 0.043 Uiso 1 1 calc R
C26 C 0.49427(17) -0.02643(11) 0.20816(9) 0.0266(5) Uani 1 1 d .
H26 H 0.5016 -0.0017 0.1738 0.032 Uiso 1 1 calc R
C27 C 0.38498(16) -0.02626(10) 0.22751(8) 0.0171(4) Uani 1 1 d .
C28 C 0.21740(16) -0.05698(9) 0.12893(7) 0.0148(4) Uani 1 1 d .
C29 C 0.24907(16) -0.05245(10) 0.07470(8) 0.0179(4) Uani 1 1 d .
H29 H 0.2903 -0.0109 0.0646 0.021 Uiso 1 1 calc R
C30 C 0.22067(17) -0.10848(10) 0.03527(8) 0.0211(4) Uani 1 1 d .
H30 H 0.2422 -0.1049 -0.0016 0.025 Uiso 1 1 calc R
C31 C 0.16127(17) -0.16902(10) 0.04987(8) 0.0224(5) Uani 1 1 d .
H31 H 0.1414 -0.2070 0.0228 0.027 Uiso 1 1 calc R
C32 C 0.13052(17) -0.17472(10) 0.10375(8) 0.0210(4) Uani 1 1 d .
H32 H 0.0908 -0.2169 0.1139 0.025 Uiso 1 1 calc R
C33 C 0.15776(16) -0.11886(10) 0.14277(8) 0.0170(4) Uani 1 1 d .
H33 H 0.1355 -0.1227 0.1795 0.020 Uiso 1 1 calc R
C34 C -0.08503(15) -0.02028(9) 0.11940(7) 0.0140(4) Uani 1 1 d .
C35 C -0.10028(16) -0.03455(10) 0.06090(8) 0.0173(4) Uani 1 1 d .
H35 H -0.0761 0.0004 0.0358 0.021 Uiso 1 1 calc R
C36 C -0.15040(17) -0.09920(10) 0.03915(8) 0.0209(5) Uani 1 1 d .
H36 H -0.1595 -0.1085 -0.0008 0.025 Uiso 1 1 calc R
C37 C -0.18730(16) -0.15029(10) 0.07482(8) 0.0197(4) Uani 1 1 d .
H37 H -0.2206 -0.1949 0.0596 0.024 Uiso 1 1 calc R
C38 C -0.17552(16) -0.13621(10) 0.13296(8) 0.0199(4) Uani 1 1 d .
H38 H -0.2033 -0.1705 0.1576 0.024 Uiso 1 1 calc R
C39 C -0.12324(16) -0.07213(10) 0.15507(8) 0.0175(4) Uani 1 1 d .
H39 H -0.1133 -0.0634 0.1951 0.021 Uiso 1 1 calc R
C40 C -0.14062(16) 0.11815(10) 0.15992(8) 0.0172(4) Uani 1 1 d .
C41 C -0.21252(18) 0.09573(11) 0.19861(9) 0.0260(5) Uani 1 1 d .
H41 H -0.1910 0.0536 0.2211 0.031 Uiso 1 1 calc R
C42 C -0.31496(19) 0.13373(12) 0.20496(10) 0.0343(6) Uani 1 1 d .
H42 H -0.3639 0.1171 0.2311 0.041 Uiso 1 1 calc R
C43 C -0.34612(19) 0.19544(12) 0.17350(10) 0.0334(6) Uani 1 1 d .
H43 H -0.4163 0.2216 0.1781 0.040 Uiso 1 1 calc R
C44 C -0.27582(19) 0.21926(11) 0.13546(10) 0.0336(6) Uani 1 1 d .
H44 H -0.2971 0.2622 0.1140 0.040 Uiso 1 1 calc R
C45 C -0.17357(18) 0.18082(10) 0.12828(8) 0.0242(5) Uani 1 1 d .
H45 H -0.1258 0.1974 0.1016 0.029 Uiso 1 1 calc R
C46 C 0.04292(17) -0.06910(10) 0.32601(8) 0.0204(4) Uani 1 1 d .
C47 C 0.0829(2) -0.14625(10) 0.31537(9) 0.0324(5) Uani 1 1 d .
H47A H 0.0403 -0.1632 0.2782 0.049 Uiso 1 1 calc R
H47B H 0.0644 -0.1782 0.3457 0.049 Uiso 1 1 calc R
H47C H 0.1697 -0.1468 0.3154 0.049 Uiso 1 1 calc R
C48 C -0.09275(18) -0.06832(12) 0.32615(9) 0.0324(5) Uani 1 1 d .
H48A H -0.1191 -0.0185 0.3310 0.049 Uiso 1 1 calc R
H48B H -0.1105 -0.0983 0.3578 0.049 Uiso 1 1 calc R
H48C H -0.1354 -0.0876 0.2897 0.049 Uiso 1 1 calc R
C49 C 0.11057(19) -0.04052(11) 0.38335(8) 0.0307(5) Uani 1 1 d .
H49A H 0.1973 -0.0431 0.3836 0.046 Uiso 1 1 calc R
H49B H 0.0902 -0.0700 0.4147 0.046 Uiso 1 1 calc R
H49C H 0.0874 0.0099 0.3884 0.046 Uiso 1 1 calc R
C51 C 0.3373(3) 0.53922(16) 0.96738(12) 0.0630(8) Uani 1 1 d .
H51 H 0.3959 0.5065 0.9581 0.076 Uiso 1 1 calc R
C52 C 0.3748(3) 0.59888(15) 1.00313(12) 0.0594(8) Uani 1 1 d .
H52 H 0.4579 0.6062 1.0172 0.071 Uiso 1 1 calc R
C53 C 0.2923(3) 0.64604(14) 1.01760(13) 0.0610(8) Uani 1 1 d .
H53 H 0.3158 0.6859 1.0423 0.073 Uiso 1 1 calc R
C54 C 0.1706(2) 0.63321(14) 0.99442(13) 0.0625(8) Uani 1 1 d .
H54 H 0.1114 0.6669 1.0015 0.075 Uiso 1 1 calc R
C55 C 0.1363(3) 0.57346(17) 0.96207(12) 0.0664(9) Uani 1 1 d .
H55 H 0.0530 0.5637 0.9506 0.080 Uiso 1 1 calc R
C56 C 0.2183(3) 0.52710(17) 0.94565(12) 0.0629(8) Uani 1 1 d .
H56 H 0.1939 0.4880 0.9202 0.075 Uiso 1 1 calc R
C61 C 0.53126(18) 0.92789(11) 0.00731(9) 0.0280(5) Uani 1 1 d .
H61 H 0.5526 0.8783 0.0125 0.034 Uiso 1 1 calc R
C62 C 0.57449(17) 0.97783(11) 0.04948(8) 0.0266(5) Uani 1 1 d .
H62 H 0.6259 0.9624 0.0834 0.032 Uiso 1 1 calc R
C63 C 0.54310(18) 1.04978(11) 0.04238(9) 0.0261(5) Uani 1 1 d .
H63 H 0.5723 1.0839 0.0714 0.031 Uiso 1 1 calc R

loop_
_atom_site_aniso_label
_atom_site_aniso_U_11
_atom_site_aniso_U_22
_atom_site_aniso_U_33
_atom_site_aniso_U_23
_atom_site_aniso_U_13
_atom_site_aniso_U_12
Co1 0.01480(13) 0.01331(13) 0.01336(13) 0.00016(11) 0.00302(10) -0.00004(11)
P1 0.0152(3) 0.0144(3) 0.0132(2) -0.0013(2) 0.0028(2) -0.0007(2)
P2 0.0147(3) 0.0147(3) 0.0141(2) -0.0002(2) 0.0028(2) 0.0003(2)
P3 0.0143(3) 0.0138(3) 0.0139(2) -0.0011(2) 0.0032(2) -0.0001(2)
N1 0.0168(8) 0.0153(8) 0.0165(8) -0.0023(7) 0.0030(7) 0.0012(7)
B1 0.0153(11) 0.0152(11) 0.0131(11) 0.0002(9) 0.0030(9) -0.0019(9)
C1 0.0187(10) 0.0149(10) 0.0107(9) -0.0054(8) 0.0010(8) -0.0046(8)
C2 0.0224(11) 0.0172(10) 0.0153(10) -0.0030(8) 0.0025(9) -0.0021(8)
C3 0.0255(12) 0.0228(11) 0.0173(10) -0.0049(9) 0.0070(9) -0.0096(9)
C4 0.0347(13) 0.0192(11) 0.0153(10) 0.0012(9) 0.0049(9) -0.0108(10)
C5 0.0291(12) 0.0182(11) 0.0225(11) 0.0035(9) 0.0002(10) -0.0008(9)
C6 0.0205(11) 0.0204(11) 0.0199(11) 0.0005(9) 0.0047(9) -0.0005(9)
C7 0.0165(10) 0.0139(10) 0.0158(10) 0.0007(8) 0.0031(8) -0.0010(8)
C8 0.0159(10) 0.0146(10) 0.0130(9) 0.0004(8) 0.0039(8) 0.0014(8)
C9 0.0156(10) 0.0150(10) 0.0149(10) -0.0022(8) 0.0047(8) -0.0023(8)
C10 0.0160(10) 0.0174(10) 0.0145(10) -0.0017(8) 0.0009(8) 0.0023(8)
C11 0.0301(12) 0.0201(11) 0.0294(12) -0.0030(9) 0.0112(10) -0.0034(9)
C12 0.0320(13) 0.0336(13) 0.0389(14) -0.0066(11) 0.0234(11) -0.0036(10)
C13 0.0266(12) 0.0340(13) 0.0282(12) -0.0088(10) 0.0101(10) 0.0085(10)
C14 0.0324(13) 0.0193(11) 0.0290(12) -0.0097(9) 0.0062(10) 0.0006(10)
C15 0.0256(12) 0.0217(11) 0.0250(11) -0.0024(9) 0.0072(10) -0.0040(9)
C16 0.0175(10) 0.0166(10) 0.0153(10) -0.0061(8) 0.0032(8) -0.0005(8)
C17 0.0230(12) 0.0286(12) 0.0247(12) 0.0030(10) 0.0003(10) -0.0060(10)
C18 0.0327(14) 0.0377(14) 0.0246(12) 0.0062(10) -0.0054(10) -0.0006(11)
C19 0.0191(12) 0.0353(13) 0.0292(12) -0.0099(10) -0.0033(10) 0.0015(10)
C20 0.0212(12) 0.0265(12) 0.0278(12) -0.0109(10) 0.0099(10) -0.0063(9)
C21 0.0207(11) 0.0217(11) 0.0180(11) -0.0037(8) 0.0050(9) -0.0011(9)
C22 0.0194(11) 0.0290(12) 0.0253(12) 0.0053(9) 0.0037(9) 0.0021(9)
C23 0.0249(13) 0.0356(14) 0.0308(13) 0.0131(10) 0.0019(10) 0.0031(10)
C24 0.0216(12) 0.0389(14) 0.0410(14) 0.0123(11) -0.0027(11) 0.0080(10)
C25 0.0179(12) 0.0448(14) 0.0447(15) 0.0128(12) 0.0078(11) 0.0065(11)
C26 0.0220(11) 0.0313(12) 0.0275(11) 0.0093(10) 0.0065(9) 0.0040(10)
C27 0.0167(10) 0.0156(10) 0.0182(10) -0.0012(8) 0.0010(8) 0.0001(8)
C28 0.0134(10) 0.0145(10) 0.0164(10) 0.0000(8) 0.0024(8) 0.0034(8)
C29 0.0174(10) 0.0160(10) 0.0205(10) -0.0004(8) 0.0036(8) -0.0008(8)
C30 0.0237(11) 0.0235(11) 0.0171(10) -0.0023(9) 0.0064(9) 0.0016(9)
C31 0.0251(12) 0.0187(11) 0.0231(11) -0.0067(9) 0.0035(9) 0.0014(9)
C32 0.0193(11) 0.0161(11) 0.0276(12) 0.0011(9) 0.0038(9) -0.0011(8)
C33 0.0176(10) 0.0181(10) 0.0159(10) 0.0018(8) 0.0044(8) 0.0044(8)
C34 0.0106(9) 0.0155(10) 0.0155(9) -0.0013(8) 0.0014(8) 0.0010(8)
C35 0.0165(10) 0.0183(10) 0.0175(10) 0.0011(8) 0.0045(8) -0.0005(8)
C36 0.0211(11) 0.0260(12) 0.0161(10) -0.0067(9) 0.0046(9) -0.0039(9)
C37 0.0176(11) 0.0174(10) 0.0238(11) -0.0057(9) 0.0030(9) -0.0026(8)
C38 0.0178(11) 0.0184(11) 0.0232(11) 0.0046(9) 0.0032(9) -0.0022(9)
C39 0.0157(10) 0.0221(11) 0.0141(10) -0.0011(8) 0.0011(8) 0.0008(8)
C40 0.0150(10) 0.0179(10) 0.0176(10) -0.0052(8) 0.0001(8) 0.0016(8)
C41 0.0255(12) 0.0241(12) 0.0306(12) 0.0000(9) 0.0105(10) 0.0038(9)
C42 0.0277(13) 0.0380(14) 0.0410(14) -0.0067(11) 0.0169(11) 0.0039(11)
C43 0.0224(12) 0.0333(13) 0.0440(15) -0.0134(11) 0.0040(11) 0.0106(10)
C44 0.0327(14) 0.0268(13) 0.0393(14) -0.0015(10) 0.0005(11) 0.0112(10)
C45 0.0239(12) 0.0232(12) 0.0252(11) -0.0010(9) 0.0034(9) 0.0021(9)
C46 0.0236(11) 0.0188(11) 0.0186(10) 0.0035(8) 0.0031(9) -0.0017(9)
C47 0.0470(15) 0.0182(11) 0.0321(13) 0.0046(10) 0.0068(11) -0.0007(10)
C48 0.0301(13) 0.0416(14) 0.0272(12) 0.0110(10) 0.0097(10) -0.0061(11)
C49 0.0394(14) 0.0319(13) 0.0191(11) 0.0064(9) 0.0005(10) -0.0064(10)
C51 0.074(2) 0.063(2) 0.0565(19) 0.0063(16) 0.0232(17) 0.0092(18)
C52 0.0460(18) 0.059(2) 0.071(2) 0.0147(16) 0.0049(16) -0.0084(15)
C53 0.055(2) 0.0391(17) 0.089(2) -0.0083(15) 0.0152(18) 0.0028(15)
C54 0.0428(18) 0.0376(16) 0.105(3) -0.0040(16) 0.0069(17) 0.0032(13)
C55 0.0466(19) 0.076(2) 0.075(2) -0.0256(18) 0.0078(16) -0.0057(17)
C56 0.0522(19) 0.078(2) 0.0580(19) 0.0007(16) 0.0071(16) -0.0022(18)
C61 0.0293(13) 0.0237(12) 0.0328(13) 0.0039(10) 0.0105(11) 0.0069(10)
C62 0.0214(11) 0.0361(13) 0.0228(11) 0.0030(10) 0.0052(9) 0.0069(10)
C63 0.0230(12) 0.0309(13) 0.0261(12) -0.0068(10) 0.0088(10) -0.0018(10)

loop_
_atom_type_symbol
_atom_type_description
_atom_type_scat_dispersion_real
_atom_type_scat_dispersion_imag
_atom_type_scat_source
C C 0.0033 0.0016 'International Tables Vol C Tables 4.2.6.8 and 6.1.1.4'
H H 0.0000 0.0000 'International Tables Vol C Tables 4.2.6.8 and 6.1.1.4'
B B 0.0013 0.0007 'International Tables Vol C Tables 4.2.6.8 and 6.1.1.4'
N N 0.0061 0.0033 'International Tables Vol C Tables 4.2.6.8 and 6.1.1.4'
P P 0.1023 0.0942 'International Tables Vol C Tables 4.2.6.8 and 6.1.1.4'
Co Co 0.3494 0.9721 'International Tables Vol C Tables 4.2.6.8 and 6.1.1.4'

loop_
_geom_angle_atom_site_label_1
_geom_angle_atom_site_label_2
_geom_angle_atom_site_label_3
_geom_angle
_geom_angle_site_symmetry_1
_geom_angle_site_symmetry_3
_geom_angle_publ_flag
N1 Co1 P1 122.24(5) . . yes
N1 Co1 P3 126.49(5) . . yes
P1 Co1 P3 92.18(2) . . yes
N1 Co1 P2 125.24(5) . . yes
P1 Co1 P2 91.46(2) . . yes
P3 Co1 P2 88.95(2) . . yes
C7 P1 C10 108.28(8) . . ?
C7 P1 C16 106.82(9) . . ?
C10 P1 C16 100.35(8) . . ?
C7 P1 Co1 114.61(6) . . ?
C10 P1 Co1 113.45(6) . . ?
C16 P1 Co1 112.21(6) . . ?
C9 P2 C27 107.76(8) . . ?
C9 P2 C28 107.24(8) . . ?
C27 P2 C28 99.33(8) . . ?
C9 P2 Co1 115.02(6) . . ?
C27 P2 Co1 113.36(6) . . ?
C28 P2 Co1 112.83(6) . . ?
C8 P3 C34 109.14(8) . . ?
C8 P3 C40 107.24(9) . . ?
C34 P3 C40 101.23(8) . . ?
C8 P3 Co1 115.20(6) . . ?
C34 P3 Co1 107.96(6) . . ?
C40 P3 Co1 115.07(6) . . ?
C46 N1 Co1 176.68(13) . . ?
C1 B1 C9 110.73(15) . . ?
C1 B1 C8 110.60(14) . . ?
C9 B1 C8 107.55(14) . . ?
C1 B1 C7 107.14(14) . . ?
C9 B1 C7 110.99(15) . . ?
C8 B1 C7 109.85(14) . . ?
C2 C1 C6 114.92(16) . . ?
C2 C1 B1 123.71(16) . . ?
C6 C1 B1 121.31(16) . . ?
C3 C2 C1 122.79(18) . . ?
C3 C2 H2 118.6 . . ?
C1 C2 H2 118.6 . . ?
C4 C3 C2 120.02(18) . . ?
C4 C3 H3 120.0 . . ?
C2 C3 H3 120.0 . . ?
C3 C4 C5 119.17(18) . . ?
C3 C4 H4 120.4 . . ?
C5 C4 H4 120.4 . . ?
C4 C5 C6 120.07(19) . . ?
C4 C5 H5 120.0 . . ?
C6 C5 H5 120.0 . . ?
C5 C6 C1 123.02(18) . . ?
C5 C6 H6 118.5 . . ?
C1 C6 H6 118.5 . . ?
B1 C7 P1 113.38(12) . . ?
B1 C7 H7A 108.9 . . ?
P1 C7 H7A 108.9 . . ?
B1 C7 H7B 108.9 . . ?
P1 C7 H7B 108.9 . . ?
H7A C7 H7B 107.7 . . ?
B1 C8 P3 113.01(12) . . ?
B1 C8 H8A 109.0 . . ?
P3 C8 H8A 109.0 . . ?
B1 C8 H8B 109.0 . . ?
P3 C8 H8B 109.0 . . ?
H8A C8 H8B 107.8 . . ?
B1 C9 P2 113.05(12) . . ?
B1 C9 H9A 109.0 . . ?
P2 C9 H9A 109.0 . . ?
B1 C9 H9B 109.0 . . ?
P2 C9 H9B 109.0 . . ?
H9A C9 H9B 107.8 . . ?
C11 C10 C15 118.61(17) . . ?
C11 C10 P1 121.22(14) . . ?
C15 C10 P1 120.11(14) . . ?
C10 C11 C12 120.56(19) . . ?
C10 C11 H11 119.7 . . ?
C12 C11 H11 119.7 . . ?
C13 C12 C11 120.09(19) . . ?
C13 C12 H12 120.0 . . ?
C11 C12 H12 120.0 . . ?
C12 C13 C14 119.94(19) . . ?
C12 C13 H13 120.0 . . ?
C14 C13 H13 120.0 . . ?
C13 C14 C15 120.05(19) . . ?
C13 C14 H14 120.0 . . ?
C15 C14 H14 120.0 . . ?
C14 C15 C10 120.74(18) . . ?
C14 C15 H15 119.6 . . ?
C10 C15 H15 119.6 . . ?
C21 C16 C17 118.08(18) . . ?
C21 C16 P1 123.99(14) . . ?
C17 C16 P1 117.93(14) . . ?
C18 C17 C16 120.79(19) . . ?
C18 C17 H17 119.6 . . ?
C16 C17 H17 119.6 . . ?
C19 C18 C17 120.6(2) . . ?
C19 C18 H18 119.7 . . ?
C17 C18 H18 119.7 . . ?
C18 C19 C20 119.11(19) . . ?
C18 C19 H19 120.4 . . ?
C20 C19 H19 120.4 . . ?
C19 C20 C21 120.52(19) . . ?
C19 C20 H20 119.7 . . ?
C21 C20 H20 119.7 . . ?
C20 C21 C16 120.89(18) . . ?
C20 C21 H21 119.6 . . ?
C16 C21 H21 119.6 . . ?
C23 C22 C27 120.77(18) . . ?
C23 C22 H22 119.6 . . ?
C27 C22 H22 119.6 . . ?
C24 C23 C22 120.30(19) . . ?
C24 C23 H23 119.9 . . ?
C22 C23 H23 119.9 . . ?
C23 C24 C25 119.6(2) . . ?
C23 C24 H24 120.2 . . ?
C25 C24 H24 120.2 . . ?
C26 C25 C24 120.3(2) . . ?
C26 C25 H25 119.9 . . ?
C24 C25 H25 119.9 . . ?
C25 C26 C27 120.50(18) . . ?
C25 C26 H26 119.8 . . ?
C27 C26 H26 119.8 . . ?
C22 C27 C26 118.54(17) . . ?
C22 C27 P2 120.62(14) . . ?
C26 C27 P2 120.66(14) . . ?
C33 C28 C29 118.51(16) . . ?
C33 C28 P2 117.61(13) . . ?
C29 C28 P2 123.88(14) . . ?
C30 C29 C28 120.47(17) . . ?
C30 C29 H29 119.8 . . ?
C28 C29 H29 119.8 . . ?
C31 C30 C29 119.97(18) . . ?
C31 C30 H30 120.0 . . ?
C29 C30 H30 120.0 . . ?
C30 C31 C32 120.26(18) . . ?
C30 C31 H31 119.9 . . ?
C32 C31 H31 119.9 . . ?
C31 C32 C33 119.83(18) . . ?
C31 C32 H32 120.1 . . ?
C33 C32 H32 120.1 . . ?
C32 C33 C28 120.96(17) . . ?
C32 C33 H33 119.5 . . ?
C28 C33 H33 119.5 . . ?
C35 C34 C39 118.40(16) . . ?
C35 C34 P3 122.74(14) . . ?
C39 C34 P3 118.79(13) . . ?
C36 C35 C34 120.45(17) . . ?
C36 C35 H35 119.8 . . ?
C34 C35 H35 119.8 . . ?
C37 C36 C35 120.69(18) . . ?
C37 C36 H36 119.7 . . ?
C35 C36 H36 119.7 . . ?
C36 C37 C38 119.60(18) . . ?
C36 C37 H37 120.2 . . ?
C38 C37 H37 120.2 . . ?
C39 C38 C37 119.86(17) . . ?
C39 C38 H38 120.1 . . ?
C37 C38 H38 120.1 . . ?
C38 C39 C34 120.96(17) . . ?
C38 C39 H39 119.5 . . ?
C34 C39 H39 119.5 . . ?
C41 C40 C45 118.06(17) . . ?
C41 C40 P3 118.03(14) . . ?
C45 C40 P3 123.88(15) . . ?
C42 C41 C40 121.1(2) . . ?
C42 C41 H41 119.5 . . ?
C40 C41 H41 119.5 . . ?
C43 C42 C41 120.2(2) . . ?
C43 C42 H42 119.9 . . ?
C41 C42 H42 119.9 . . ?
C44 C43 C42 120.0(2) . . ?
C44 C43 H43 120.0 . . ?
C42 C43 H43 120.0 . . ?
C43 C44 C45 120.2(2) . . ?
C43 C44 H44 119.9 . . ?
C45 C44 H44 119.9 . . ?
C44 C45 C40 120.53(19) . . ?
C44 C45 H45 119.7 . . ?
C40 C45 H45 119.7 . . ?
N1 C46 C47 108.64(15) . . ?
N1 C46 C49 109.05(15) . . ?
C47 C46 C49 110.55(16) . . ?
N1 C46 C48 109.26(15) . . ?
C47 C46 C48 109.46(17) . . ?
C49 C46 C48 109.86(16) . . ?
C46 C47 H47A 109.5 . . ?
C46 C47 H47B 109.5 . . ?
H47A C47 H47B 109.5 . . ?
C46 C47 H47C 109.5 . . ?
H47A C47 H47C 109.5 . . ?
H47B C47 H47C 109.5 . . ?
C46 C48 H48A 109.5 . . ?
C46 C48 H48B 109.5 . . ?
H48A C48 H48B 109.5 . . ?
C46 C48 H48C 109.5 . . ?
H48A C48 H48C 109.5 . . ?
H48B C48 H48C 109.5 . . ?
C46 C49 H49A 109.5 . . ?
C46 C49 H49B 109.5 . . ?
H49A C49 H49B 109.5 . . ?
C46 C49 H49C 109.5 . . ?
H49A C49 H49C 109.5 . . ?
H49B C49 H49C 109.5 . . ?
C56 C51 C52 121.8(3) . . ?
C56 C51 H51 119.1 . . ?
C52 C51 H51 119.1 . . ?
C53 C52 C51 120.2(3) . . ?
C53 C52 H52 119.9 . . ?
C51 C52 H52 119.9 . . ?
C52 C53 C54 117.3(3) . . ?
C52 C53 H53 121.4 . . ?
C54 C53 H53 121.4 . . ?
C55 C54 C53 121.3(3) . . ?
C55 C54 H54 119.3 . . ?
C53 C54 H54 119.3 . . ?
C54 C55 C56 121.8(3) . . ?
C54 C55 H55 119.1 . . ?
C56 C55 H55 119.1 . . ?
C55 C56 C51 117.3(3) . . ?
C55 C56 H56 121.3 . . ?
C51 C56 H56 121.3 . . ?
C62 C61 C63 120.07(19) . 3_675 ?
C62 C61 H61 120.0 . . ?
C63 C61 H61 120.0 3_675 . ?
C63 C62 C61 120.19(19) . . ?
C63 C62 H62 119.9 . . ?
C61 C62 H62 119.9 . . ?
C62 C63 C61 119.74(19) . 3_675 ?
C62 C63 H63 120.1 . . ?
C61 C63 H63 120.1 3_675 . ?

loop_
_geom_bond_atom_site_label_1
_geom_bond_atom_site_label_2
_geom_bond_distance
_geom_bond_site_symmetry_2
_geom_bond_publ_flag
Co1 N1 1.6326(15) . yes
Co1 P1 2.1595(5) . yes
Co1 P3 2.1765(5) . yes
Co1 P2 2.1823(5) . yes
P1 C7 1.8057(17) . ?
P1 C10 1.8311(18) . ?
P1 C16 1.8344(19) . ?
P2 C9 1.8087(17) . ?
P2 C27 1.8304(18) . ?
P2 C28 1.8408(18) . ?
P3 C8 1.8062(17) . ?
P3 C34 1.8361(18) . ?
P3 C40 1.8377(18) . ?
N1 C46 1.441(2) . ?
B1 C1 1.633(3) . ?
B1 C9 1.664(3) . ?
B1 C8 1.677(3) . ?
B1 C7 1.678(3) . ?
C1 C2 1.396(2) . ?
C1 C6 1.402(2) . ?
C2 C3 1.394(2) . ?
C2 H2 0.9500 . ?
C3 C4 1.377(3) . ?
C3 H3 0.9500 . ?
C4 C5 1.378(3) . ?
C4 H4 0.9500 . ?
C5 C6 1.384(2) . ?
C5 H5 0.9500 . ?
C6 H6 0.9500 . ?
C7 H7A 0.9900 . ?
C7 H7B 0.9900 . ?
C8 H8A 0.9900 . ?
C8 H8B 0.9900 . ?
C9 H9A 0.9900 . ?
C9 H9B 0.9900 . ?
C10 C11 1.383(2) . ?
C10 C15 1.394(2) . ?
C11 C12 1.391(3) . ?
C11 H11 0.9500 . ?
C12 C13 1.376(3) . ?
C12 H12 0.9500 . ?
C13 C14 1.380(3) . ?
C13 H13 0.9500 . ?
C14 C15 1.380(3) . ?
C14 H14 0.9500 . ?
C15 H15 0.9500 . ?
C16 C21 1.389(2) . ?
C16 C17 1.390(3) . ?
C17 C18 1.385(3) . ?
C17 H17 0.9500 . ?
C18 C19 1.378(3) . ?
C18 H18 0.9500 . ?
C19 C20 1.380(3) . ?
C19 H19 0.9500 . ?
C20 C21 1.384(3) . ?
C20 H20 0.9500 . ?
C21 H21 0.9500 . ?
C22 C23 1.384(3) . ?
C22 C27 1.387(2) . ?
C22 H22 0.9500 . ?
C23 C24 1.372(3) . ?
C23 H23 0.9500 . ?
C24 C25 1.384(3) . ?
C24 H24 0.9500 . ?
C25 C26 1.383(3) . ?
C25 H25 0.9500 . ?
C26 C27 1.389(2) . ?
C26 H26 0.9500 . ?
C28 C33 1.394(2) . ?
C28 C29 1.395(2) . ?
C29 C30 1.394(2) . ?
C29 H29 0.9500 . ?
C30 C31 1.379(2) . ?
C30 H30 0.9500 . ?
C31 C32 1.384(2) . ?
C31 H31 0.9500 . ?
C32 C33 1.384(2) . ?
C32 H32 0.9500 . ?
C33 H33 0.9500 . ?
C34 C35 1.392(2) . ?
C34 C39 1.394(2) . ?
C35 C36 1.382(2) . ?
C35 H35 0.9500 . ?
C36 C37 1.379(2) . ?
C36 H36 0.9500 . ?
C37 C38 1.386(2) . ?
C37 H37 0.9500 . ?
C38 C39 1.384(2) . ?
C38 H38 0.9500 . ?
C39 H39 0.9500 . ?
C40 C41 1.389(2) . ?
C40 C45 1.394(2) . ?
C41 C42 1.384(3) . ?
C41 H41 0.9500 . ?
C42 C43 1.374(3) . ?
C42 H42 0.9500 . ?
C43 C44 1.373(3) . ?
C43 H43 0.9500 . ?
C44 C45 1.391(3) . ?
C44 H44 0.9500 . ?
C45 H45 0.9500 . ?
C46 C47 1.529(3) . ?
C46 C49 1.533(3) . ?
C46 C48 1.533(3) . ?
C47 H47A 0.9800 . ?
C47 H47B 0.9800 . ?
C47 H47C 0.9800 . ?
C48 H48A 0.9800 . ?
C48 H48B 0.9800 . ?
C48 H48C 0.9800 . ?
C49 H49A 0.9800 . ?
C49 H49B 0.9800 . ?
C49 H49C 0.9800 . ?
C51 C56 1.372(4) . ?
C51 C52 1.410(4) . ?
C51 H51 0.9500 . ?
C52 C53 1.363(3) . ?
C52 H52 0.9500 . ?
C53 C54 1.408(4) . ?
C53 H53 0.9500 . ?
C54 C55 1.361(3) . ?
C54 H54 0.9500 . ?
C55 C56 1.366(4) . ?
C55 H55 0.9500 . ?
C56 H56 0.9500 . ?
C61 C62 1.385(3) . ?
C61 C63 1.385(3) 3_675 ?
C61 H61 0.9500 . ?
C62 C63 1.378(3) . ?
C62 H62 0.9500 . ?
C63 C61 1.385(3) 3_675 ?
C63 H63 0.9500 . ?
